data_4024996
loop_
_publ_author_name
'Jarugu Narasimha Moorthy'
'Palani Natarajan'
'Paloth Venugopalan'

_publ_contact_author_address
;Departmet of chemistry
Indian Institute of Technology - Kanpur
Kanpur - 208 016
INDIA
;
_publ_contact_author_email moorthy@iitk.ac.in
_publ_contact_author_fax +915122597436
_publ_contact_author_name 'Prof. J. N. Moorthy'
_publ_contact_author_phone +915122597498
_publ_section_title
;
Abundant Lattice Inclusion Phenomenon with Sterically Hindered and
Inherently Shape-Selective Tetraarylpyrenes
;
_journal_name_full 'Journal of Organic Chemistry'
_journal_page_first 8566
_journal_page_last 8577
_journal_paper_doi 10.1021/jo901465f
_journal_volume 74
_journal_year 2009
_chemical_formula_moiety 'C52 H50 O4, 2(C12 H22)'
_chemical_formula_sum 'C76 H94 O4'
_chemical_formula_weight 1071.51
_chemical_name_common tetra(2,6-dimethyl-4-methoxyphenyl)pyrene
_chemical_name_systematic
;
 tetra(2,6-dimethyl-4-methoxyphenyl)pyrene
;
_space_group_IT_number 14
_symmetry_cell_setting monoclinic
_symmetry_Int_Tables_number 14
_symmetry_space_group_name_Hall '-P 2ybc'
_symmetry_space_group_name_H-M 'P 1 21/c 1'
_atom_sites_solution_hydrogens geom
_atom_sites_solution_primary direct
_atom_sites_solution_secondary difmap
_audit_creation_method SHELXL-97
_cell_angle_alpha 90.00
_cell_angle_beta 97.506(3)
_cell_angle_gamma 90.00
_cell_formula_units_Z 2
_cell_length_a 7.6191(11)
_cell_length_b 20.742(3)
_cell_length_c 19.840(3)
_cell_measurement_reflns_used 2529
_cell_measurement_temperature 100(2)
_cell_measurement_theta_max 22.11
_cell_measurement_theta_min 2.22
_cell_volume 3108.6(8)
_computing_cell_refinement 'Bruker SAINT'
_computing_data_collection 'Bruker APEX'
_computing_data_reduction 'Bruker SAINT'
_computing_molecular_graphics 'SHELXL 5.1, XP (Sheldrick, 1994)'
_computing_publication_material SHELXS-97
_computing_structure_refinement 'SHELXL-97 (Sheldrick, 2008)'
_computing_structure_solution 'SHELXS-97 (Sheldrick, 2008)'
_diffrn_ambient_temperature 100(2)
_diffrn_measured_fraction_theta_full 0.989
_diffrn_measured_fraction_theta_max 0.989
_diffrn_measurement_device_type 'Bruker SMART APEX'
_diffrn_measurement_method 'phi and omega scans'
_diffrn_radiation_monochromator graphite
_diffrn_radiation_source 'fine-focus sealed tube'
_diffrn_radiation_type MoK\a
_diffrn_radiation_wavelength 0.71073
_diffrn_reflns_av_R_equivalents 0.0429
_diffrn_reflns_av_sigmaI/netI 0.0493
_diffrn_reflns_limit_h_max 9
_diffrn_reflns_limit_h_min -8
_diffrn_reflns_limit_k_max 23
_diffrn_reflns_limit_k_min -24
_diffrn_reflns_limit_l_max 17
_diffrn_reflns_limit_l_min -23
_diffrn_reflns_number 15769
_diffrn_reflns_theta_full 25.00
_diffrn_reflns_theta_max 25.00
_diffrn_reflns_theta_min 2.22
_exptl_absorpt_coefficient_mu 0.068
_exptl_absorpt_correction_type none
_exptl_crystal_colour 'color less'
_exptl_crystal_density_diffrn 1.145
_exptl_crystal_density_method 'not measured'
_exptl_crystal_description blocks
_exptl_crystal_F_000 1164
_exptl_crystal_size_max 0.2
_exptl_crystal_size_mid 0.1
_exptl_crystal_size_min 0.1
_refine_diff_density_max 0.346
_refine_diff_density_min -0.213
_refine_diff_density_rms 0.057
_refine_ls_extinction_method none
_refine_ls_goodness_of_fit_ref 1.055
_refine_ls_hydrogen_treatment constr
_refine_ls_matrix_type full
_refine_ls_number_parameters 470
_refine_ls_number_reflns 5406
_refine_ls_number_restraints 24
_refine_ls_restrained_S_all 1.063
_refine_ls_R_factor_all 0.1102
_refine_ls_R_factor_gt 0.0765
_refine_ls_shift/su_max 0.035
_refine_ls_shift/su_mean 0.026
_refine_ls_structure_factor_coef Fsqd
_refine_ls_weighting_details 'calc w=1/[\s^2^(Fo^2^)+(0.1354P)^2^+0.0000P] where P=(Fo^2^+2Fc^2^)/3'
_refine_ls_weighting_scheme calc
_refine_ls_wR_factor_gt 0.2005
_refine_ls_wR_factor_ref 0.2282
_reflns_number_gt 3461
_reflns_number_total 5406
_reflns_threshold_expression >2sigma(I)
_cod_data_source_file jo901465f_si_001_16.cif
_cod_data_source_block H2.G13
_cod_depositor_comments
;
The following automatic conversions were performed:
'_symmetry_cell_setting' value 'Monoclinic' changed to 'monoclinic'
according to '/home/saulius/struct/CIF-dictionaries/cif_core.dic'
dictionary named 'cif_core.dic' version 2.4.1 from 2010-06-29.

Automatic conversion script
Id: cif_fix_enum 1527 2010-12-29 10:47:43Z saulius 
;
_cod_original_sg_symbol_H-M 'P 21/c'
_cod_database_code 4024996

loop_
_symmetry_equiv_pos_as_xyz
'x, y, z'
'-x, y+1/2, -z+1/2'
'-x, -y, -z'
'x, -y-1/2, z-1/2'

loop_
_atom_site_label
_atom_site_type_symbol
_atom_site_fract_x
_atom_site_fract_y
_atom_site_fract_z
_atom_site_U_iso_or_equiv
_atom_site_adp_type
_atom_site_occupancy
_atom_site_symmetry_multiplicity
_atom_site_calc_flag
_atom_site_refinement_flags
_atom_site_disorder_assembly
_atom_site_disorder_group
O1 O 0.3868(3) 0.44928(10) 0.91035(9) 0.0683(6) Uani 1 1 d . . .
O2 O -0.1189(2) 0.18239(8) 0.36982(9) 0.0575(5) Uani 1 1 d . . .
C1 C 0.3541(3) 0.43975(11) 0.62377(11) 0.0418(6) Uani 1 1 d . . .
C2 C 0.2515(3) 0.39359(11) 0.58705(12) 0.0426(6) Uani 1 1 d . . .
H2 H 0.1832 0.3651 0.6106 0.051 Uiso 1 1 calc R . .
C3 C 0.2445(3) 0.38735(10) 0.51698(12) 0.0409(6) Uani 1 1 d . . .
C4 C 0.3408(3) 0.43073(10) 0.48116(11) 0.0383(6) Uani 1 1 d . . .
C5 C 0.4489(3) 0.47839(9) 0.51774(11) 0.0363(5) Uani 1 1 d . . .
C6 C 0.4568(3) 0.48246(10) 0.58970(11) 0.0389(6) Uani 1 1 d . . .
C7 C 0.5706(3) 0.53028(11) 0.62457(12) 0.0426(6) Uani 1 1 d . . .
H7 H 0.5791 0.5331 0.6727 0.051 Uiso 1 1 calc R . .
C8 C 0.3344(3) 0.42878(11) 0.40873(11) 0.0418(6) Uani 1 1 d . . .
H8 H 0.2611 0.3978 0.3836 0.050 Uiso 1 1 calc R . .
C9 C 0.3631(3) 0.44175(11) 0.70002(12) 0.0432(6) Uani 1 1 d . . .
C10 C 0.2443(3) 0.47934(12) 0.73150(12) 0.0475(6) Uani 1 1 d . . .
C11 C 0.2578(3) 0.48058(13) 0.80192(12) 0.0518(7) Uani 1 1 d . . .
H11 H 0.1790 0.5067 0.8235 0.062 Uiso 1 1 calc R . .
C12 C 0.3851(3) 0.44414(12) 0.84107(12) 0.0507(7) Uani 1 1 d . . .
C13 C 0.4978(4) 0.40558(13) 0.81035(13) 0.0540(7) Uani 1 1 d . . .
H13 H 0.5821 0.3795 0.8373 0.065 Uiso 1 1 calc R . .
C14 C 0.4889(3) 0.40465(13) 0.73957(13) 0.0535(7) Uani 1 1 d . . .
C15 C 0.6165(5) 0.36358(17) 0.70644(16) 0.0841(11) Uani 1 1 d . . .
H15A H 0.5512 0.3384 0.6696 0.126 Uiso 1 1 calc R . .
H15B H 0.6786 0.3343 0.7403 0.126 Uiso 1 1 calc R . .
H15C H 0.7027 0.3913 0.6880 0.126 Uiso 1 1 calc R . .
C16 C 0.1071(4) 0.52035(15) 0.69030(14) 0.0703(9) Uani 1 1 d . . .
H16A H 0.0301 0.5400 0.7204 0.106 Uiso 1 1 calc R . .
H16B H 0.0360 0.4935 0.6565 0.106 Uiso 1 1 calc R . .
H16C H 0.1659 0.5543 0.6672 0.106 Uiso 1 1 calc R . .
C17 C 0.5312(4) 0.42064(17) 0.95213(15) 0.0732(9) Uani 1 1 d . . .
H17A H 0.5303 0.3740 0.9444 0.110 Uiso 1 1 calc R . .
H17B H 0.5205 0.4293 1.0000 0.110 Uiso 1 1 calc R . .
H17C H 0.6424 0.4389 0.9409 0.110 Uiso 1 1 calc R . .
C18 C 0.1454(3) 0.33235(11) 0.48005(11) 0.0421(6) Uani 1 1 d . . .
C19 C -0.0363(3) 0.33614(11) 0.45734(12) 0.0438(6) Uani 1 1 d . . .
C20 C -0.1170(3) 0.28486(12) 0.42002(12) 0.0469(6) Uani 1 1 d . . .
H20 H -0.2396 0.2873 0.4035 0.056 Uiso 1 1 calc R . .
C21 C -0.0232(3) 0.23060(11) 0.40647(12) 0.0468(6) Uani 1 1 d . . .
C22 C 0.1534(3) 0.22626(11) 0.43050(13) 0.0512(7) Uani 1 1 d . . .
H22 H 0.2175 0.1885 0.4221 0.061 Uiso 1 1 calc R . .
C23 C 0.2394(3) 0.27680(11) 0.46714(13) 0.0491(6) Uani 1 1 d . . .
C24 C 0.4329(4) 0.27039(14) 0.49426(19) 0.0740(9) Uani 1 1 d . . .
H24A H 0.4745 0.2273 0.4838 0.111 Uiso 1 1 calc R . .
H24B H 0.4490 0.2768 0.5436 0.111 Uiso 1 1 calc R . .
H24C H 0.5009 0.3029 0.4730 0.111 Uiso 1 1 calc R . .
C25 C -0.1412(3) 0.39347(12) 0.47423(14) 0.0552(7) Uani 1 1 d . . .
H25A H -0.2578 0.3926 0.4468 0.083 Uiso 1 1 calc R . .
H25B H -0.0788 0.4330 0.4644 0.083 Uiso 1 1 calc R . .
H25C H -0.1556 0.3924 0.5226 0.083 Uiso 1 1 calc R . .
C26 C -0.0200(4) 0.12828(12) 0.35145(16) 0.0639(8) Uani 1 1 d . . .
H26A H 0.0741 0.1430 0.3259 0.096 Uiso 1 1 calc R . .
H26B H -0.0987 0.0988 0.3232 0.096 Uiso 1 1 calc R . .
H26C H 0.0324 0.1058 0.3927 0.096 Uiso 1 1 calc R . .
C27 C 0.1642(12) 0.2675(5) 0.2107(4) 0.086(3) Uani 0.506(7) 1 d PD A 1
H27A H 0.2170 0.2433 0.1780 0.103 Uiso 0.506(7) 1 calc PR A 1
C28 C -0.0114(12) 0.2684(4) 0.2118(3) 0.076(3) Uani 0.506(7) 1 d PD A 1
H28A H -0.0657 0.2793 0.2507 0.091 Uiso 0.506(7) 1 calc PR A 1
C29 C -0.1125(17) 0.2501(4) 0.1441(3) 0.133(6) Uani 0.506(7) 1 d PD A 1
H29A H -0.0808 0.2055 0.1327 0.160 Uiso 0.506(7) 1 calc PR A 1
H29B H -0.2409 0.2510 0.1476 0.160 Uiso 0.506(7) 1 calc PR A 1
C30 C -0.0754(18) 0.2942(4) 0.0880(6) 0.086(4) Uani 0.506(7) 1 d PD A 1
H30A H -0.1404 0.2777 0.0450 0.103 Uiso 0.506(7) 1 calc PR A 1
H30B H 0.0525 0.2913 0.0839 0.103 Uiso 0.506(7) 1 calc PR A 1
C31 C -0.1217(9) 0.3644(3) 0.0942(4) 0.062(2) Uani 0.506(7) 1 d PD A 1
H31A H -0.2517 0.3686 0.0831 0.074 Uiso 0.506(7) 1 calc PR A 1
H31B H -0.0910 0.3770 0.1425 0.074 Uiso 0.506(7) 1 calc PR A 1
C32 C -0.0371(8) 0.4119(5) 0.0517(5) 0.086(3) Uani 0.506(7) 1 d PD A 1
H32A H -0.0683 0.4558 0.0657 0.104 Uiso 0.506(7) 1 calc PR A 1
H32B H -0.0902 0.4061 0.0038 0.104 Uiso 0.506(7) 1 calc PR A 1
C33 C 0.1621(8) 0.4083(4) 0.0543(4) 0.064(2) Uani 0.506(7) 1 d PD A 1
H33A H 0.2024 0.3630 0.0589 0.076 Uiso 0.506(7) 1 calc PR A 1
H33B H 0.1991 0.4265 0.0122 0.076 Uiso 0.506(7) 1 calc PR A 1
C34 C 0.240(2) 0.4466(6) 0.1145(4) 0.113(6) Uani 0.506(7) 1 d PD A 1
H34A H 0.3222 0.4775 0.0973 0.135 Uiso 0.506(7) 1 calc PR A 1
H34B H 0.1411 0.4726 0.1281 0.135 Uiso 0.506(7) 1 calc PR A 1
C35 C 0.3348(12) 0.4202(4) 0.1785(4) 0.081(3) Uani 0.506(7) 1 d PD A 1
H35A H 0.2419 0.4094 0.2072 0.097 Uiso 0.506(7) 1 calc PR A 1
H35B H 0.4016 0.4569 0.2011 0.097 Uiso 0.506(7) 1 calc PR A 1
C36 C 0.4612(15) 0.3641(5) 0.1855(6) 0.103(5) Uani 0.506(7) 1 d PD A 1
H36A H 0.5831 0.3799 0.1835 0.123 Uiso 0.506(7) 1 calc PR A 1
H36B H 0.4302 0.3340 0.1471 0.123 Uiso 0.506(7) 1 calc PR A 1
C37 C 0.4547(9) 0.3286(3) 0.2520(4) 0.058(2) Uani 0.506(7) 1 d PD A 1
H37A H 0.5312 0.2900 0.2525 0.070 Uiso 0.506(7) 1 calc PR A 1
H37B H 0.5055 0.3569 0.2897 0.070 Uiso 0.506(7) 1 calc PR A 1
C38 C 0.2739(7) 0.3076(4) 0.2652(4) 0.070(2) Uani 0.506(7) 1 d PD A 1
H38A H 0.2051 0.3468 0.2731 0.083 Uiso 0.506(7) 1 calc PR A 1
H38B H 0.2875 0.2825 0.3080 0.083 Uiso 0.506(7) 1 calc PR A 1
C27A C 0.236(3) 0.4320(7) 0.1417(11) 0.139(7) Uani 0.494(7) 1 d PD A 2
H27D H 0.2236 0.4572 0.1807 0.166 Uiso 0.494(7) 1 calc PR A 2
C28A C 0.359(2) 0.3871(8) 0.1413(12) 0.202(12) Uani 0.494(7) 1 d PD A 2
H28D H 0.3903 0.3676 0.1011 0.243 Uiso 0.494(7) 1 calc PR A 2
C29A C 0.446(4) 0.3704(13) 0.2126(13) 0.26(2) Uani 0.494(7) 1 d PD A 2
H29D H 0.3994 0.4018 0.2434 0.308 Uiso 0.494(7) 1 calc PR A 2
H29E H 0.5736 0.3803 0.2136 0.308 Uiso 0.494(7) 1 calc PR A 2
C30A C 0.437(4) 0.3048(17) 0.246(2) 0.47(5) Uani 0.494(7) 1 d PD A 2
H30D H 0.4562 0.2696 0.2139 0.561 Uiso 0.494(7) 1 calc PR A 2
H30E H 0.5254 0.3011 0.2869 0.561 Uiso 0.494(7) 1 calc PR A 2
C31A C 0.250(5) 0.3031(11) 0.2643(18) 0.45(3) Uani 0.494(7) 1 d PD A 2
H31D H 0.1728 0.3378 0.2429 0.544 Uiso 0.494(7) 1 calc PR A 2
H31E H 0.2444 0.3009 0.3138 0.544 Uiso 0.494(7) 1 calc PR A 2
C32A C 0.2232(13) 0.2385(5) 0.2284(6) 0.098(3) Uani 0.494(7) 1 d PD A 2
H32D H 0.2805 0.2376 0.1864 0.118 Uiso 0.494(7) 1 calc PR A 2
H32E H 0.2695 0.2026 0.2584 0.118 Uiso 0.494(7) 1 calc PR A 2
C33A C 0.0236(14) 0.2357(5) 0.2125(6) 0.126(5) Uani 0.494(7) 1 d PD A 2
H33D H -0.0034 0.1945 0.1882 0.151 Uiso 0.494(7) 1 calc PR A 2
H33E H -0.0214 0.2314 0.2569 0.151 Uiso 0.494(7) 1 calc PR A 2
C34A C -0.0920(17) 0.2856(7) 0.1734(9) 0.182(10) Uani 0.494(7) 1 d PD A 2
H34D H -0.0398 0.3279 0.1879 0.219 Uiso 0.494(7) 1 calc PR A 2
H34E H -0.2075 0.2835 0.1911 0.219 Uiso 0.494(7) 1 calc PR A 2
C35A C -0.134(3) 0.2891(10) 0.0971(8) 0.158(9) Uani 0.494(7) 1 d PD A 2
H35D H -0.2410 0.2631 0.0815 0.190 Uiso 0.494(7) 1 calc PR A 2
H35E H -0.0342 0.2722 0.0753 0.190 Uiso 0.494(7) 1 calc PR A 2
C36A C -0.167(3) 0.3595(12) 0.0787(13) 0.296(19) Uani 0.494(7) 1 d PD A 2
H36D H -0.2701 0.3639 0.0431 0.355 Uiso 0.494(7) 1 calc PR A 2
H36E H -0.1900 0.3845 0.1192 0.355 Uiso 0.494(7) 1 calc PR A 2
C37A C -0.001(2) 0.3829(9) 0.0530(7) 0.236(18) Uani 0.494(7) 1 d PD A 2
H37D H -0.0357 0.3892 0.0036 0.283 Uiso 0.494(7) 1 calc PR A 2
H37E H 0.0793 0.3453 0.0574 0.283 Uiso 0.494(7) 1 calc PR A 2
C38A C 0.116(3) 0.4398(7) 0.0750(9) 0.152(7) Uani 0.494(7) 1 d PD A 2
H38D H 0.0395 0.4780 0.0787 0.182 Uiso 0.494(7) 1 calc PR A 2
H38E H 0.1905 0.4490 0.0389 0.182 Uiso 0.494(7) 1 calc PR A 2

loop_
_atom_site_aniso_label
_atom_site_aniso_U_11
_atom_site_aniso_U_22
_atom_site_aniso_U_33
_atom_site_aniso_U_23
_atom_site_aniso_U_13
_atom_site_aniso_U_12
O1 0.0663(13) 0.0987(15) 0.0402(11) 0.0132(10) 0.0078(9) 0.0032(11)
O2 0.0508(11) 0.0555(10) 0.0646(12) -0.0094(9) 0.0009(9) -0.0064(8)
C1 0.0429(13) 0.0461(12) 0.0359(13) 0.0004(10) 0.0033(10) 0.0126(11)
C2 0.0409(13) 0.0438(12) 0.0422(14) 0.0028(10) 0.0024(11) 0.0043(10)
C3 0.0365(13) 0.0412(12) 0.0440(14) 0.0008(10) 0.0013(10) 0.0093(10)
C4 0.0352(12) 0.0403(12) 0.0386(13) -0.0012(10) 0.0018(10) 0.0097(10)
C5 0.0350(12) 0.0361(12) 0.0373(13) 0.0003(9) 0.0031(9) 0.0097(9)
C6 0.0385(13) 0.0417(12) 0.0354(13) -0.0001(10) 0.0006(10) 0.0099(10)
C7 0.0433(14) 0.0489(13) 0.0347(13) -0.0027(10) 0.0014(10) 0.0069(11)
C8 0.0417(13) 0.0430(12) 0.0391(14) -0.0043(10) -0.0006(10) 0.0053(10)
C9 0.0419(14) 0.0486(13) 0.0377(13) 0.0027(10) -0.0001(10) 0.0011(11)
C10 0.0462(14) 0.0579(14) 0.0388(14) 0.0055(11) 0.0073(11) 0.0043(12)
C11 0.0496(15) 0.0682(16) 0.0395(14) 0.0078(12) 0.0126(12) 0.0072(12)
C12 0.0492(15) 0.0685(16) 0.0350(14) 0.0097(12) 0.0075(11) -0.0054(13)
C13 0.0514(16) 0.0654(16) 0.0426(15) 0.0083(12) -0.0040(12) 0.0065(13)
C14 0.0512(15) 0.0636(15) 0.0433(15) 0.0032(12) -0.0031(12) 0.0131(12)
C15 0.082(2) 0.107(2) 0.0583(19) -0.0042(17) -0.0083(16) 0.052(2)
C16 0.074(2) 0.092(2) 0.0458(16) 0.0108(15) 0.0103(14) 0.0281(17)
C17 0.074(2) 0.093(2) 0.0501(17) 0.0179(16) -0.0021(15) 0.0018(17)
C18 0.0422(14) 0.0470(13) 0.0361(13) 0.0022(10) 0.0013(10) 0.0019(10)
C19 0.0386(13) 0.0516(13) 0.0408(13) 0.0080(11) 0.0043(10) 0.0041(11)
C20 0.0334(13) 0.0633(15) 0.0427(14) 0.0086(12) -0.0005(10) -0.0030(11)
C21 0.0430(14) 0.0502(14) 0.0468(14) 0.0004(11) 0.0042(11) -0.0050(11)
C22 0.0457(15) 0.0471(13) 0.0607(16) -0.0056(12) 0.0071(12) 0.0020(11)
C23 0.0417(14) 0.0483(14) 0.0563(16) -0.0036(12) 0.0028(12) 0.0005(11)
C24 0.0456(16) 0.0579(16) 0.116(3) -0.0209(17) -0.0003(16) 0.0070(13)
C25 0.0446(15) 0.0601(15) 0.0592(17) 0.0034(13) 0.0005(12) 0.0108(12)
C26 0.0633(18) 0.0538(15) 0.073(2) -0.0109(14) 0.0040(15) -0.0023(14)
C27 0.082(7) 0.098(7) 0.072(5) -0.026(5) -0.015(5) -0.008(5)
C28 0.132(9) 0.026(4) 0.075(5) -0.004(4) 0.030(5) -0.011(4)
C29 0.306(16) 0.051(4) 0.039(4) -0.004(3) 0.006(6) -0.036(6)
C30 0.099(8) 0.095(7) 0.075(6) -0.003(5) 0.058(6) -0.001(5)
C31 0.030(3) 0.086(5) 0.068(5) 0.002(4) -0.001(3) 0.011(3)
C32 0.052(4) 0.069(5) 0.138(8) 0.010(5) 0.010(5) 0.016(4)
C33 0.068(4) 0.068(5) 0.057(4) -0.008(3) 0.018(3) -0.008(4)
C34 0.170(14) 0.112(9) 0.049(6) 0.012(6) -0.013(7) -0.062(8)
C35 0.077(6) 0.097(6) 0.066(5) -0.028(4) 0.002(4) -0.002(5)
C36 0.067(7) 0.074(6) 0.181(13) -0.026(7) 0.071(8) -0.014(5)
C37 0.062(4) 0.042(3) 0.066(5) -0.021(3) -0.007(3) -0.001(3)
C38 0.061(4) 0.099(5) 0.049(5) -0.024(4) 0.007(3) 0.011(4)
C27A 0.149(17) 0.078(9) 0.21(2) -0.046(13) 0.090(16) -0.036(10)
C28A 0.173(17) 0.20(2) 0.26(3) -0.15(2) 0.155(18) -0.097(17)
C29A 0.17(2) 0.23(3) 0.37(5) -0.18(3) 0.03(3) 0.03(2)
C30A 0.42(6) 0.75(11) 0.19(3) -0.08(5) -0.11(3) 0.37(8)
C31A 0.68(9) 0.57(8) 0.13(2) -0.04(3) 0.11(4) -0.08(7)
C32A 0.085(7) 0.119(8) 0.089(7) 0.007(5) 0.002(5) 0.034(6)
C33A 0.187(13) 0.054(6) 0.141(10) -0.025(6) 0.036(8) -0.026(7)
C34A 0.126(11) 0.132(11) 0.32(3) 0.092(15) 0.162(15) 0.061(9)
C35A 0.133(14) 0.200(18) 0.132(16) -0.101(14) -0.020(11) -0.041(11)
C36A 0.29(3) 0.41(4) 0.20(2) 0.19(3) 0.09(2) 0.17(3)
C37A 0.36(4) 0.28(3) 0.076(8) 0.009(13) 0.047(14) 0.25(3)
C38A 0.25(2) 0.097(9) 0.118(12) 0.000(8) 0.067(14) 0.004(13)

loop_
_atom_type_symbol
_atom_type_description
_atom_type_scat_dispersion_real
_atom_type_scat_dispersion_imag
_atom_type_scat_source
C C 0.0033 0.0016 'International Tables Vol C Tables 4.2.6.8 and 6.1.1.4'
H H 0.0000 0.0000 'International Tables Vol C Tables 4.2.6.8 and 6.1.1.4'
O O 0.0106 0.0060 'International Tables Vol C Tables 4.2.6.8 and 6.1.1.4'

loop_
_geom_angle_atom_site_label_1
_geom_angle_atom_site_label_2
_geom_angle_atom_site_label_3
_geom_angle
_geom_angle_site_symmetry_1
_geom_angle_site_symmetry_3
_geom_angle_publ_flag
C12 O1 C17 117.2(2) . . ?
C21 O2 C26 116.26(19) . . ?
C2 C1 C6 119.6(2) . . ?
C2 C1 C9 119.8(2) . . ?
C6 C1 C9 120.6(2) . . ?
C1 C2 C3 122.5(2) . . ?
C1 C2 H2 118.8 . . ?
C3 C2 H2 118.8 . . ?
C2 C3 C4 119.3(2) . . ?
C2 C3 C18 120.6(2) . . ?
C4 C3 C18 120.0(2) . . ?
C3 C4 C5 119.4(2) . . ?
C3 C4 C8 122.4(2) . . ?
C5 C4 C8 118.2(2) . . ?
C4 C5 C6 119.9(2) . . ?
C4 C5 C5 120.0(2) . 3_666 ?
C6 C5 C5 120.1(2) . 3_666 ?
C1 C6 C5 119.3(2) . . ?
C1 C6 C7 122.8(2) . . ?
C5 C6 C7 117.9(2) . . ?
C8 C7 C6 122.0(2) 3_666 . ?
C8 C7 H7 119.0 3_666 . ?
C6 C7 H7 119.0 . . ?
C7 C8 C4 121.7(2) 3_666 . ?
C7 C8 H8 119.2 3_666 . ?
C4 C8 H8 119.1 . . ?
C14 C9 C10 119.6(2) . . ?
C14 C9 C1 119.3(2) . . ?
C10 C9 C1 121.03(19) . . ?
C11 C10 C9 119.5(2) . . ?
C11 C10 C16 119.4(2) . . ?
C9 C10 C16 121.1(2) . . ?
C12 C11 C10 120.6(2) . . ?
C12 C11 H11 119.7 . . ?
C10 C11 H11 119.7 . . ?
C13 C12 O1 124.3(2) . . ?
C13 C12 C11 120.1(2) . . ?
O1 C12 C11 115.6(2) . . ?
C12 C13 C14 120.2(2) . . ?
C12 C13 H13 119.9 . . ?
C14 C13 H13 119.9 . . ?
C9 C14 C13 120.0(2) . . ?
C9 C14 C15 120.2(2) . . ?
C13 C14 C15 119.8(2) . . ?
C14 C15 H15A 109.5 . . ?
C14 C15 H15B 109.5 . . ?
H15A C15 H15B 109.5 . . ?
C14 C15 H15C 109.5 . . ?
H15A C15 H15C 109.5 . . ?
H15B C15 H15C 109.5 . . ?
C10 C16 H16A 109.5 . . ?
C10 C16 H16B 109.5 . . ?
H16A C16 H16B 109.5 . . ?
C10 C16 H16C 109.5 . . ?
H16A C16 H16C 109.5 . . ?
H16B C16 H16C 109.5 . . ?
O1 C17 H17A 109.5 . . ?
O1 C17 H17B 109.5 . . ?
H17A C17 H17B 109.5 . . ?
O1 C17 H17C 109.5 . . ?
H17A C17 H17C 109.5 . . ?
H17B C17 H17C 109.5 . . ?
C23 C18 C19 119.7(2) . . ?
C23 C18 C3 118.6(2) . . ?
C19 C18 C3 121.7(2) . . ?
C20 C19 C18 118.5(2) . . ?
C20 C19 C25 121.0(2) . . ?
C18 C19 C25 120.5(2) . . ?
C21 C20 C19 121.5(2) . . ?
C21 C20 H20 119.2 . . ?
C19 C20 H20 119.2 . . ?
C22 C21 C20 119.8(2) . . ?
C22 C21 O2 124.1(2) . . ?
C20 C21 O2 116.1(2) . . ?
C21 C22 C23 120.4(2) . . ?
C21 C22 H22 119.8 . . ?
C23 C22 H22 119.8 . . ?
C22 C23 C18 120.0(2) . . ?
C22 C23 C24 119.5(2) . . ?
C18 C23 C24 120.5(2) . . ?
C23 C24 H24A 109.5 . . ?
C23 C24 H24B 109.5 . . ?
H24A C24 H24B 109.5 . . ?
C23 C24 H24C 109.5 . . ?
H24A C24 H24C 109.5 . . ?
H24B C24 H24C 109.5 . . ?
C19 C25 H25A 109.5 . . ?
C19 C25 H25B 109.5 . . ?
H25A C25 H25B 109.5 . . ?
C19 C25 H25C 109.5 . . ?
H25A C25 H25C 109.5 . . ?
H25B C25 H25C 109.5 . . ?
O2 C26 H26A 109.5 . . ?
O2 C26 H26B 109.5 . . ?
H26A C26 H26B 109.5 . . ?
O2 C26 H26C 109.5 . . ?
H26A C26 H26C 109.5 . . ?
H26B C26 H26C 109.5 . . ?
C28 C27 C38 115.8(7) . . ?
C28 C27 H27A 122.1 . . ?
C38 C27 H27A 122.1 . . ?
C27 C28 C29 112.1(8) . . ?
C27 C28 H28A 123.9 . . ?
C29 C28 H28A 123.9 . . ?
C30 C29 C28 112.6(8) . . ?
C30 C29 H29A 109.1 . . ?
C28 C29 H29A 109.1 . . ?
C30 C29 H29B 109.1 . . ?
C28 C29 H29B 109.1 . . ?
H29A C29 H29B 107.8 . . ?
C29 C30 C31 117.4(8) . . ?
C29 C30 H30A 107.9 . . ?
C31 C30 H30A 108.0 . . ?
C29 C30 H30B 107.9 . . ?
C31 C30 H30B 107.9 . . ?
H30A C30 H30B 107.2 . . ?
C32 C31 C30 117.8(7) . . ?
C32 C31 H31A 107.8 . . ?
C30 C31 H31A 107.8 . . ?
C32 C31 H31B 107.9 . . ?
C30 C31 H31B 107.9 . . ?
H31A C31 H31B 107.2 . . ?
C31 C32 C33 116.9(6) . . ?
C31 C32 H32A 108.1 . . ?
C33 C32 H32A 108.1 . . ?
C31 C32 H32B 108.1 . . ?
C33 C32 H32B 108.1 . . ?
H32A C32 H32B 107.3 . . ?
C34 C33 C32 107.1(9) . . ?
C34 C33 H33A 110.3 . . ?
C32 C33 H33A 110.3 . . ?
C34 C33 H33B 110.3 . . ?
C32 C33 H33B 110.3 . . ?
H33A C33 H33B 108.5 . . ?
C35 C34 C33 126.1(10) . . ?
C35 C34 H34A 105.8 . . ?
C33 C34 H34A 105.8 . . ?
C35 C34 H34B 105.8 . . ?
C33 C34 H34B 105.8 . . ?
H34A C34 H34B 106.2 . . ?
C34 C35 C36 126.8(11) . . ?
C34 C35 H35A 105.6 . . ?
C36 C35 H35A 105.6 . . ?
C34 C35 H35B 105.6 . . ?
C36 C35 H35B 105.6 . . ?
H35A C35 H35B 106.1 . . ?
C35 C36 C37 111.2(7) . . ?
C35 C36 H36A 109.5 . . ?
C37 C36 H36A 109.4 . . ?
C35 C36 H36B 109.3 . . ?
C37 C36 H36B 109.3 . . ?
H36A C36 H36B 108.0 . . ?
C38 C37 C36 115.3(7) . . ?
C38 C37 H37A 108.5 . . ?
C36 C37 H37A 108.5 . . ?
C38 C37 H37B 108.4 . . ?
C36 C37 H37B 108.4 . . ?
H37A C37 H37B 107.5 . . ?
C37 C38 C27 117.7(6) . . ?
C37 C38 H38A 107.9 . . ?
C27 C38 H38A 107.9 . . ?
C37 C38 H38B 107.9 . . ?
C27 C38 H38B 107.9 . . ?
H38A C38 H38B 107.2 . . ?
C28A C27A C38A 114.7(19) . . ?
C28A C27A H27A 122.6 . . ?
C38A C27A H27A 122.7 . . ?
C27A C28A C29A 112.1(19) . . ?
C27A C28A H28A 123.8 . . ?
C29A C28A H28A 124.1 . . ?
C28A C29A C30A 125(2) . . ?
C28A C29A H29A 106.1 . . ?
C30A C29A H29A 106.4 . . ?
C28A C29A H29B 105.9 . . ?
C30A C29A H29B 106.2 . . ?
H29A C29A H29B 106.3 . . ?
C31A C30A C29A 103(3) . . ?
C31A C30A H30A 111.5 . . ?
C29A C30A H30A 111.5 . . ?
C31A C30A H30B 111.0 . . ?
C29A C30A H30B 110.8 . . ?
H30A C30A H30B 109.1 . . ?
C30A C31A C32A 89(2) . . ?
C30A C31A H31A 114.0 . . ?
C32A C31A H31A 113.7 . . ?
C30A C31A H31B 113.9 . . ?
C32A C31A H31B 113.8 . . ?
H31A C31A H31B 111.0 . . ?
C33A C32A C31A 101.6(18) . . ?
C33A C32A H32A 111.4 . . ?
C31A C32A H32A 111.5 . . ?
C33A C32A H32B 111.4 . . ?
C31A C32A H32B 111.4 . . ?
H32A C32A H32B 109.3 . . ?
C34A C33A C32A 125.8(10) . . ?
C34A C33A H33A 105.9 . . ?
C32A C33A H33A 105.9 . . ?
C34A C33A H33B 105.9 . . ?
C32A C33A H33B 105.9 . . ?
H33A C33A H33B 106.2 . . ?
C33A C34A C35A 125.7(15) . . ?
C33A C34A H34A 105.9 . . ?
C35A C34A H34A 105.9 . . ?
C33A C34A H34B 105.9 . . ?
C35A C34A H34B 105.9 . . ?
H34A C34A H34B 106.2 . . ?
C34A C35A C36A 107.1(13) . . ?
C34A C35A H35A 110.3 . . ?
C36A C35A H35A 110.4 . . ?
C34A C35A H35B 110.3 . . ?
C36A C35A H35B 110.2 . . ?
H35A C35A H35B 108.6 . . ?
C37A C36A C35A 106.0(19) . . ?
C37A C36A H36A 110.6 . . ?
C35A C36A H36A 110.5 . . ?
C37A C36A H36B 110.5 . . ?
C35A C36A H36B 110.5 . . ?
H36A C36A H36B 108.7 . . ?
C36A C37A C38A 130.3(18) . . ?
C36A C37A H37A 104.7 . . ?
C38A C37A H37A 104.7 . . ?
C36A C37A H37B 104.7 . . ?
C38A C37A H37B 104.7 . . ?
H37A C37A H37B 105.7 . . ?
C37A C38A C27A 115.8(13) . . ?
C37A C38A H38A 108.4 . . ?
C27A C38A H38A 108.5 . . ?
C37A C38A H38B 108.2 . . ?
C27A C38A H38B 108.3 . . ?
H38A C38A H38B 107.4 . . ?

loop_
_geom_bond_atom_site_label_1
_geom_bond_atom_site_label_2
_geom_bond_distance
_geom_bond_site_symmetry_2
_geom_bond_publ_flag
O1 C12 1.377(3) . ?
O1 C17 1.418(3) . ?
O2 C21 1.386(3) . ?
O2 C26 1.426(3) . ?
C1 C2 1.382(3) . ?
C1 C6 1.411(3) . ?
C1 C9 1.506(3) . ?
C2 C3 1.390(3) . ?
C2 H2 0.9500 . ?
C3 C4 1.410(3) . ?
C3 C18 1.504(3) . ?
C4 C5 1.424(3) . ?
C4 C8 1.432(3) . ?
C5 C6 1.424(3) . ?
C5 C5 1.431(4) 3_666 ?
C6 C7 1.435(3) . ?
C7 C8 1.344(3) 3_666 ?
C7 H7 0.9500 . ?
C8 C7 1.344(3) 3_666 ?
C8 H8 0.9500 . ?
C9 C14 1.389(3) . ?
C9 C10 1.402(3) . ?
C10 C11 1.388(3) . ?
C10 C16 1.504(4) . ?
C11 C12 1.385(3) . ?
C11 H11 0.9500 . ?
C12 C13 1.373(4) . ?
C13 C14 1.397(4) . ?
C13 H13 0.9500 . ?
C14 C15 1.507(4) . ?
C15 H15A 0.9800 . ?
C15 H15B 0.9800 . ?
C15 H15C 0.9800 . ?
C16 H16A 0.9800 . ?
C16 H16B 0.9800 . ?
C16 H16C 0.9800 . ?
C17 H17A 0.9800 . ?
C17 H17B 0.9800 . ?
C17 H17C 0.9800 . ?
C18 C23 1.398(3) . ?
C18 C19 1.401(3) . ?
C19 C20 1.393(3) . ?
C19 C25 1.495(3) . ?
C20 C21 1.379(3) . ?
C20 H20 0.9500 . ?
C21 C22 1.371(3) . ?
C22 C23 1.390(3) . ?
C22 H22 0.9500 . ?
C23 C24 1.508(4) . ?
C24 H24A 0.9800 . ?
C24 H24B 0.9800 . ?
C24 H24C 0.9800 . ?
C25 H25A 0.9800 . ?
C25 H25B 0.9800 . ?
C25 H25C 0.9800 . ?
C26 H26A 0.9800 . ?
C26 H26B 0.9800 . ?
C26 H26C 0.9800 . ?
C27 C28 1.341(7) . ?
C27 C38 1.526(6) . ?
C27 H27A 0.9500 . ?
C28 C29 1.507(6) . ?
C28 H28A 0.9500 . ?
C29 C30 1.495(6) . ?
C29 H29A 0.9900 . ?
C29 H29B 0.9900 . ?
C30 C31 1.506(6) . ?
C30 H30A 0.9900 . ?
C30 H30B 0.9900 . ?
C31 C32 1.497(6) . ?
C31 H31A 0.9900 . ?
C31 H31B 0.9900 . ?
C32 C33 1.513(6) . ?
C32 H32A 0.9900 . ?
C32 H32B 0.9900 . ?
C33 C34 1.490(7) . ?
C33 H33A 0.9900 . ?
C33 H33B 0.9900 . ?
C34 C35 1.482(7) . ?
C34 H34A 0.9900 . ?
C34 H34B 0.9900 . ?
C35 C36 1.506(7) . ?
C35 H35A 0.9900 . ?
C35 H35B 0.9900 . ?
C36 C37 1.517(7) . ?
C36 H36A 0.9900 . ?
C36 H36B 0.9900 . ?
C37 C38 1.501(6) . ?
C37 H37A 0.9900 . ?
C37 H37B 0.9900 . ?
C38 H38A 0.9900 . ?
C38 H38B 0.9900 . ?
C27A C28A 1.324(7) . ?
C27A C38A 1.516(7) . ?
C27A H27A 0.9500 . ?
C28A C29A 1.520(7) . ?
C28A H28A 0.9500 . ?
C29A C30A 1.520(7) . ?
C29A H29A 0.9900 . ?
C29A H29B 0.9900 . ?
C30A C31A 1.515(7) . ?
C30A H30A 0.9900 . ?
C30A H30B 0.9900 . ?
C31A C32A 1.518(7) . ?
C31A H31A 0.9900 . ?
C31A H31B 0.9900 . ?
C32A C33A 1.513(7) . ?
C32A H32A 0.9900 . ?
C32A H32B 0.9900 . ?
C33A C34A 1.506(7) . ?
C33A H33A 0.9900 . ?
C33A H33B 0.9900 . ?
C34A C35A 1.508(7) . ?
C34A H34A 0.9900 . ?
C34A H34B 0.9900 . ?
C35A C36A 1.518(7) . ?
C35A H35A 0.9900 . ?
C35A H35B 0.9900 . ?
C36A C37A 1.503(7) . ?
C36A H36A 0.9900 . ?
C36A H36B 0.9900 . ?
C37A C38A 1.510(7) . ?
C37A H37A 0.9900 . ?
C37A H37B 0.9900 . ?
C38A H38A 0.9900 . ?
C38A H38B 0.9900 . ?

loop_
_geom_torsion_atom_site_label_1
_geom_torsion_atom_site_label_2
_geom_torsion_atom_site_label_3
_geom_torsion_atom_site_label_4
_geom_torsion
_geom_torsion_site_symmetry_1
_geom_torsion_site_symmetry_2
_geom_torsion_site_symmetry_3
_geom_torsion_site_symmetry_4
_geom_torsion_publ_flag
C6 C1 C2 C3 -0.1(3) . . . . ?
C9 C1 C2 C3 -176.9(2) . . . . ?
C1 C2 C3 C4 -2.0(3) . . . . ?
C1 C2 C3 C18 173.9(2) . . . . ?
C2 C3 C4 C5 2.5(3) . . . . ?
C18 C3 C4 C5 -173.40(19) . . . . ?
C2 C3 C4 C8 -177.5(2) . . . . ?
C18 C3 C4 C8 6.6(3) . . . . ?
C3 C4 C5 C6 -0.9(3) . . . . ?
C8 C4 C5 C6 179.08(19) . . . . ?
C3 C4 C5 C5 178.3(2) . . . 3_666 ?
C8 C4 C5 C5 -1.6(3) . . . 3_666 ?
C2 C1 C6 C5 1.7(3) . . . . ?
C9 C1 C6 C5 178.43(19) . . . . ?
C2 C1 C6 C7 -178.0(2) . . . . ?
C9 C1 C6 C7 -1.3(3) . . . . ?
C4 C5 C6 C1 -1.2(3) . . . . ?
C5 C5 C6 C1 179.5(2) 3_666 . . . ?
C4 C5 C6 C7 178.60(18) . . . . ?
C5 C5 C6 C7 -0.7(3) 3_666 . . . ?
C1 C6 C7 C8 -179.0(2) . . . 3_666 ?
C5 C6 C7 C8 1.2(3) . . . 3_666 ?
C3 C4 C8 C7 -178.8(2) . . . 3_666 ?
C5 C4 C8 C7 1.2(3) . . . 3_666 ?
C2 C1 C9 C14 87.9(3) . . . . ?
C6 C1 C9 C14 -88.8(3) . . . . ?
C2 C1 C9 C10 -90.8(3) . . . . ?
C6 C1 C9 C10 92.5(3) . . . . ?
C14 C9 C10 C11 2.1(4) . . . . ?
C1 C9 C10 C11 -179.3(2) . . . . ?
C14 C9 C10 C16 179.7(3) . . . . ?
C1 C9 C10 C16 -1.7(4) . . . . ?
C9 C10 C11 C12 -1.2(4) . . . . ?
C16 C10 C11 C12 -178.8(3) . . . . ?
C17 O1 C12 C13 10.0(4) . . . . ?
C17 O1 C12 C11 -170.7(2) . . . . ?
C10 C11 C12 C13 -1.0(4) . . . . ?
C10 C11 C12 O1 179.7(2) . . . . ?
O1 C12 C13 C14 -178.5(2) . . . . ?
C11 C12 C13 C14 2.3(4) . . . . ?
C10 C9 C14 C13 -0.8(4) . . . . ?
C1 C9 C14 C13 -179.4(2) . . . . ?
C10 C9 C14 C15 179.5(3) . . . . ?
C1 C9 C14 C15 0.8(4) . . . . ?
C12 C13 C14 C9 -1.4(4) . . . . ?
C12 C13 C14 C15 178.3(3) . . . . ?
C2 C3 C18 C23 -94.8(3) . . . . ?
C4 C3 C18 C23 81.1(3) . . . . ?
C2 C3 C18 C19 86.6(3) . . . . ?
C4 C3 C18 C19 -97.6(3) . . . . ?
C23 C18 C19 C20 -2.4(3) . . . . ?
C3 C18 C19 C20 176.3(2) . . . . ?
C23 C18 C19 C25 176.3(2) . . . . ?
C3 C18 C19 C25 -5.0(3) . . . . ?
C18 C19 C20 C21 1.4(3) . . . . ?
C25 C19 C20 C21 -177.3(2) . . . . ?
C19 C20 C21 C22 0.5(4) . . . . ?
C19 C20 C21 O2 178.9(2) . . . . ?
C26 O2 C21 C22 -6.1(4) . . . . ?
C26 O2 C21 C20 175.6(2) . . . . ?
C20 C21 C22 C23 -1.4(4) . . . . ?
O2 C21 C22 C23 -179.7(2) . . . . ?
C21 C22 C23 C18 0.4(4) . . . . ?
C21 C22 C23 C24 178.8(3) . . . . ?
C19 C18 C23 C22 1.5(4) . . . . ?
C3 C18 C23 C22 -177.1(2) . . . . ?
C19 C18 C23 C24 -176.8(2) . . . . ?
C3 C18 C23 C24 4.5(4) . . . . ?
C38 C27 C28 C29 158.3(8) . . . . ?
C27 C28 C29 C30 -59.5(11) . . . . ?
C28 C29 C30 C31 -61.1(13) . . . . ?
C29 C30 C31 C32 161.5(9) . . . . ?
C30 C31 C32 C33 -50.8(13) . . . . ?
C31 C32 C33 C34 -84.7(11) . . . . ?
C32 C33 C34 C35 109.0(15) . . . . ?
C33 C34 C35 C36 38.1(19) . . . . ?
C34 C35 C36 C37 -148.9(11) . . . . ?
C35 C36 C37 C38 53.1(11) . . . . ?
C36 C37 C38 C27 53.7(10) . . . . ?
C28 C27 C38 C37 -157.6(8) . . . . ?
C38A C27A C28A C29A -166.5(17) . . . . ?
C27A C28A C29A C30A 116(3) . . . . ?
C28A C29A C30A C31A -75(5) . . . . ?
C29A C30A C31A C32A 128(2) . . . . ?
C30A C31A C32A C33A -157(2) . . . . ?
C31A C32A C33A C34A 56(2) . . . . ?
C32A C33A C34A C35A 85(2) . . . . ?
C33A C34A C35A C36A -151.1(15) . . . . ?
C34A C35A C36A C37A 102(2) . . . . ?
C35A C36A C37A C38A -126(2) . . . . ?
C36A C37A C38A C27A 75(3) . . . . ?
C28A C27A C38A C37A 65(2) . . . . ?
